data_2207385
loop_
_publ_author_name
'Jun Wu'
'Mei-Feng Chen'
'Li-Hong Wang'
'Pei-Zhi Zhang'

_publ_section_title
;
 2-(4,6-Dimethoxypyrimidin-2-ylsulfanyl)-<i>N</i>-phenylbenzamide
;
_journal_coeditor_code WN6376
_journal_issue 11
_journal_name_full 'Acta Crystallographica Section E'
_journal_page_first o3728
_journal_page_last o3729
_journal_paper_doi 10.1107/S1600536805032940
_journal_volume 61
_journal_year 2005
_chemical_formula_iupac 'C19 H17 N3 O3 S'
_chemical_formula_moiety 'C19 H17 N3 O3 S'
_chemical_formula_sum 'C19 H17 N3 O3 S'
_chemical_formula_weight 367.42
_chemical_name_systematic
;
2-(4,6-Dimethoxypyrimidin-2-ylsulfanyl)-N-phenylbenzamide
;
_space_group_IT_number 61
_symmetry_cell_setting orthorhombic
_symmetry_space_group_name_Hall '-P 2ac 2ab'
_symmetry_space_group_name_H-M 'P b c a'
_cell_angle_alpha 90
_cell_angle_beta 90
_cell_angle_gamma 90
_cell_formula_units_Z 8
_cell_length_a 9.37500(10)
_cell_length_b 14.4845(2)
_cell_length_c 26.4390(3)
_cell_measurement_reflns_used 30626
_cell_measurement_temperature 295.0(10)
_cell_measurement_theta_max 27.5
_cell_measurement_theta_min 2.2
_cell_volume 3590.21(7)
_computing_cell_refinement PROCESS-AUTO
_computing_data_collection 'PROCESS-AUTO (Rigaku, 1998)'
_computing_data_reduction 'CrystalStructure (Rigaku/MSC, 2004)'
_computing_molecular_graphics 'ORTEP-3 for Windows (Farrugia, 1997)'
_computing_publication_material CrystalStructure
_computing_structure_refinement 'CRYSTALS (Betteridge et al., 2003)'
_computing_structure_solution 'SIR97 (Altomare et al., 1999)'
_diffrn_detector_area_resol_mean 10.00
_diffrn_measured_fraction_theta_full 0.9972
_diffrn_measured_fraction_theta_max 0.9972
_diffrn_measurement_device_type 'Rigaku R-AXIS RAPID'
_diffrn_measurement_method \w
_diffrn_radiation_type 'Mo K\a'
_diffrn_radiation_wavelength 0.7107
_diffrn_reflns_av_R_equivalents 0.041
_diffrn_reflns_limit_h_max 12
_diffrn_reflns_limit_h_min -11
_diffrn_reflns_limit_k_max 18
_diffrn_reflns_limit_k_min -18
_diffrn_reflns_limit_l_max 34
_diffrn_reflns_limit_l_min -34
_diffrn_reflns_number 31250
_diffrn_reflns_theta_full 27.48
_diffrn_reflns_theta_max 27.48
_exptl_absorpt_coefficient_mu 0.204
_exptl_absorpt_correction_T_max 0.972
_exptl_absorpt_correction_T_min 0.868
_exptl_absorpt_correction_type multi-scan
_exptl_absorpt_process_details '(ABSCOR; Higashi, 1995)'
_exptl_crystal_colour colourless
_exptl_crystal_density_diffrn 1.359
_exptl_crystal_density_method 'not measured'
_exptl_crystal_description block
_exptl_crystal_F_000 1536.00
_exptl_crystal_size_max 0.31
_exptl_crystal_size_mid 0.20
_exptl_crystal_size_min 0.14
_refine_diff_density_max 0.47
_refine_diff_density_min -0.38
_refine_ls_extinction_coef 131(16)
_refine_ls_extinction_method 'Larson (1970), equation 22'
_refine_ls_goodness_of_fit_ref 1.005
_refine_ls_hydrogen_treatment constr
_refine_ls_number_parameters 236
_refine_ls_number_reflns 4111
_refine_ls_R_factor_gt 0.0330
_refine_ls_shift/su_max 0.0000
_refine_ls_structure_factor_coef Fsqd
_refine_ls_weighting_details 'w = 1/[0.0002Fo^2^ + 0.9\s(Fo^2^)]/(4Fo^2^)'
_refine_ls_weighting_scheme calc
_refine_ls_wR_factor_ref 0.0720
_reflns_number_gt 2299
_reflns_number_total 4111
_reflns_threshold_expression F^2^>2\s(F^2^)
_cod_data_source_file wn6376.cif
_cod_data_source_block I
_cod_database_code 2207385
_cod_database_fobs_code 2207385

loop_
_symmetry_equiv_pos_site_id
_symmetry_equiv_pos_as_xyz
1 +x,+y,+z
2 1/2-x,1/2+y,+z
3 +x,1/2-y,1/2+z
4 1/2-x,-y,1/2+z
5 -x,-y,-z
6 1/2+x,1/2-y,-z
7 -x,1/2+y,1/2-z
8 1/2+x,+y,1/2-z

loop_
_atom_site_label
_atom_site_fract_x
_atom_site_fract_y
_atom_site_fract_z
_atom_site_U_iso_or_equiv
_atom_site_adp_type
_atom_site_calc_flag
_atom_site_refinement_flags
_atom_site_occupancy
_atom_site_type_symbol
S1 0.15284(4) 0.48983(3) 0.38708(2) 0.05170(10) Uani d . 1.00 S
O1 0.65970(10) 0.46705(8) 0.44548(5) 0.0644(4) Uani d . 1.00 O
O2 0.31710(10) 0.24544(8) 0.49418(5) 0.0614(4) Uani d . 1.00 O
O3 0.02700(10) 0.49120(8) 0.28236(4) 0.0528(3) Uani d . 1.00 O
N1 0.42580(10) 0.47995(8) 0.41966(5) 0.0448(4) Uani d . 1.00 N
N2 0.25730(10) 0.36644(9) 0.44649(5) 0.0473(4) Uani d . 1.00 N
N3 0.22020(10) 0.47049(9) 0.23179(5) 0.0449(4) Uani d . 1.00 N
C1 0.29680(10) 0.44200(10) 0.42180(6) 0.0419(5) Uani d . 1.00 C
C2 0.5251(2) 0.43480(10) 0.44528(6) 0.0467(5) Uani d . 1.00 C
C3 0.5006(2) 0.35430(10) 0.47204(6) 0.0478(5) Uani d . 1.00 C
C4 0.3628(2) 0.32300(10) 0.47114(6) 0.0469(5) Uani d . 1.00 C
C5 0.6909(2) 0.54620(10) 0.41473(8) 0.0690(6) Uani d . 1.00 C
C6 0.4226(2) 0.18670(10) 0.51640(8) 0.0786(7) Uani d . 1.00 C
C7 0.23590(10) 0.58000(10) 0.35246(6) 0.0389(4) Uani d . 1.00 C
C8 0.3041(2) 0.65170(10) 0.37777(7) 0.0477(5) Uani d . 1.00 C
C9 0.3732(2) 0.72040(10) 0.35164(8) 0.0528(6) Uani d . 1.00 C
C10 0.3758(2) 0.71880(10) 0.29992(8) 0.0599(6) Uani d . 1.00 C
C11 0.3061(2) 0.64920(10) 0.27401(7) 0.0514(5) Uani d . 1.00 C
C12 0.23430(10) 0.58020(10) 0.29959(6) 0.0385(4) Uani d . 1.00 C
C13 0.15030(10) 0.50970(10) 0.27057(6) 0.0389(4) Uani d . 1.00 C
C14 0.17330(10) 0.39730(10) 0.20043(6) 0.0405(5) Uani d . 1.00 C
C15 0.2759(2) 0.34530(10) 0.17632(7) 0.0575(6) Uani d . 1.00 C
C16 0.2375(2) 0.27100(10) 0.14685(8) 0.0714(7) Uani d . 1.00 C
C17 0.0974(2) 0.24760(10) 0.14104(7) 0.0639(6) Uani d . 1.00 C
C18 -0.0046(2) 0.29980(10) 0.16386(7) 0.0637(6) Uani d . 1.00 C
C19 0.0313(2) 0.37550(10) 0.19305(7) 0.0558(5) Uani d . 1.00 C
H301 0.3032 0.4926 0.2251 0.054 Uiso c R 1.00 H
H3 0.5766 0.3220 0.4904 0.057 Uiso c R 1.00 H
H51 0.6391 0.5420 0.3835 0.083 Uiso c R 1.00 H
H52 0.7914 0.5484 0.4077 0.084 Uiso c R 1.00 H
H16 0.3115 0.2344 0.1300 0.086 Uiso c R 1.00 H
H61 0.4853 0.2225 0.5374 0.095 Uiso c R 1.00 H
H62 0.4768 0.1577 0.4900 0.095 Uiso c R 1.00 H
H8 0.3023 0.6531 0.4148 0.058 Uiso c R 1.00 H
H9 0.4208 0.7703 0.3701 0.063 Uiso c R 1.00 H
H10 0.4275 0.7666 0.2812 0.072 Uiso c R 1.00 H
H11 0.3066 0.6491 0.2369 0.062 Uiso c R 1.00 H
H15 0.3768 0.3618 0.1801 0.069 Uiso c R 1.00 H
H17 0.0702 0.1941 0.1206 0.077 Uiso c R 1.00 H
H18 -0.1054 0.2837 0.1595 0.076 Uiso c R 1.00 H
H19 -0.0435 0.4134 0.2086 0.067 Uiso c R 1.00 H
H63 0.3765 0.1404 0.5366 0.095 Uiso c R 1.00 H
H53 0.6630 0.6012 0.4324 0.084 Uiso c R 1.00 H

loop_
_atom_site_aniso_label
_atom_site_aniso_U_11
_atom_site_aniso_U_22
_atom_site_aniso_U_33
_atom_site_aniso_U_12
_atom_site_aniso_U_13
_atom_site_aniso_U_23
S1 0.0402(2) 0.0621(3) 0.0528(3) -0.0065(2) -0.0064(2) 0.0151(2)
O1 0.0408(6) 0.0599(8) 0.0930(10) -0.0086(6) -0.0070(7) 0.0200(7)
O2 0.0543(7) 0.0622(8) 0.0679(9) -0.0101(6) -0.0089(7) 0.0284(7)
O3 0.0268(5) 0.0788(8) 0.0529(7) -0.0064(6) 0.0006(5) -0.0063(6)
N1 0.0404(7) 0.0466(8) 0.0474(9) -0.0017(6) -0.0010(7) 0.0064(7)
N2 0.0428(7) 0.0551(9) 0.0439(8) -0.0055(7) -0.0029(7) 0.0102(7)
N3 0.0282(6) 0.0574(9) 0.0490(9) -0.0068(6) 0.0014(6) -0.0047(7)
C1 0.0419(9) 0.0480(10) 0.0360(10) -0.0010(8) -0.0014(7) 0.0026(8)
C2 0.0403(9) 0.0490(10) 0.0510(10) -0.0029(8) -0.0006(9) 0.0007(9)
C3 0.0422(9) 0.0510(10) 0.0500(10) 0.0005(8) -0.0068(8) 0.0090(9)
C4 0.0510(10) 0.0500(10) 0.0400(10) -0.0072(9) -0.0015(8) 0.0095(9)
C5 0.0580(10) 0.0590(10) 0.091(2) -0.0150(10) 0.0070(10) 0.0130(10)
C6 0.0710(10) 0.0740(10) 0.091(2) -0.0030(10) -0.0110(10) 0.0400(10)
C7 0.0319(8) 0.0396(9) 0.0450(10) 0.0023(7) -0.0034(8) 0.0042(8)
C8 0.0473(9) 0.0460(10) 0.0500(10) 0.0073(8) -0.0078(9) -0.0034(9)
C9 0.0470(10) 0.0410(10) 0.0710(10) -0.0018(8) -0.0130(10) -0.0020(10)
C10 0.0570(10) 0.0500(10) 0.0730(10) -0.0123(9) -0.0040(10) 0.0140(10)
C11 0.0488(9) 0.0560(10) 0.0490(10) -0.0083(9) -0.0017(9) 0.0075(9)
C12 0.0278(8) 0.0425(9) 0.0450(10) 0.0026(7) -0.0021(7) 0.0020(8)
C13 0.0303(8) 0.0470(10) 0.0397(9) 0.0008(8) -0.0046(7) 0.0071(8)
C14 0.0342(8) 0.0470(10) 0.0400(10) -0.0032(8) -0.0029(8) 0.0021(8)
C15 0.0394(9) 0.0630(10) 0.0710(10) -0.0036(9) 0.0000(10) -0.0120(10)
C16 0.0590(10) 0.0690(10) 0.087(2) 0.0040(10) 0.0000(10) -0.0230(10)
C17 0.0660(10) 0.0610(10) 0.0640(10) -0.0090(10) -0.0100(10) -0.0120(10)
C18 0.0470(10) 0.0840(10) 0.0600(10) -0.0180(10) -0.0100(10) -0.0090(10)
C19 0.0344(8) 0.0790(10) 0.0540(10) -0.0027(9) -0.0029(8) -0.0120(10)

loop_
_atom_type_symbol
_atom_type_description
_atom_type_scat_dispersion_real
_atom_type_scat_dispersion_imag
_atom_type_scat_source
C C 0.003 0.002
;
International Tables for Crystallography
(1992, Vol. C, Tables 4.2.6.8 and 6.1.1.4)
;
H H 0.000 0.000
;
International Tables for Crystallography
(1992, Vol. C, Table 6.1.1.4)
;
O O 0.011 0.006
;
International Tables for Crystallography
(1992, Vol. C, Tables 4.2.6.8 and 6.1.1.4)
;
N N 0.006 0.003
;
International Tables for Crystallography
(1992, Vol. C, Tables 4.2.6.8 and 6.1.1.4)
;
S S 0.125 0.123
;
International Tables for Crystallography
(1992, Vol. C, Tables 4.2.6.8 and 6.1.1.4)
;

loop_
_geom_angle_atom_site_label_1
_geom_angle_atom_site_label_2
_geom_angle_atom_site_label_3
_geom_angle
S1 C1 N1 120.60(10)
S1 C1 N2 111.40(10)
C7 S1 C1 102.76(7)
S1 C7 C8 120.20(10)
S1 C7 C12 120.80(10)
O1 C2 N1 119.40(10)
O1 C2 C3 116.50(10)
C5 O1 C2 117.80(10)
O2 C4 N2 112.10(10)
O2 C4 C3 124.60(10)
C6 O2 C4 117.50(10)
O3 C13 C12 120.90(10)
O3 C13 N3 124.10(10)
N1 C1 N2 128.00(10)
C2 N1 C1 114.50(10)
N1 C2 C3 124.10(10)
C4 N2 C1 114.90(10)
N2 C4 C3 123.20(10)
N3 C13 C12 115.00(10)
C14 N3 C13 127.80(10)
N3 C14 C19 123.50(10)
N3 C14 C15 117.60(10)
C2 C3 C4 115.30(10)
C12 C7 C8 119.00(10)
C7 C8 C9 121.0(2)
C7 C12 C13 121.10(10)
C7 C12 C11 119.00(10)
C8 C9 C10 119.9(2)
C9 C10 C11 120.0(2)
C10 C11 C12 121.0(2)
C11 C12 C13 119.80(10)
C19 C14 C15 118.9(2)
C14 C15 C16 120.4(2)
C14 C19 C18 119.6(2)
C15 C16 C17 120.6(2)
C16 C17 C18 119.3(2)
C17 C18 C19 121.2(2)
O1 C5 H51 109.4764
O1 C5 H52 109.6027
O1 C5 H53 109.3364
O2 C6 H61 109.7555
O2 C6 H62 109.0758
O2 C6 H63 109.4011
H301 N3 C13 116.1613
H301 N3 C14 116.0292
C2 C3 H3 122.2459
H3 C3 C4 122.4441
H52 C5 H51 109.4748
H53 C5 H51 109.4656
H53 C5 H52 109.4714
H62 C6 H61 109.4718
H63 C6 H61 109.4469
H63 C6 H62 109.6762
C7 C8 H8 119.2932
H8 C8 C9 119.6836
C8 C9 H9 119.9612
H9 C9 C10 120.1088
C9 C10 H10 120.2119
C10 C11 H11 119.6805
H10 C10 C11 119.8328
H11 C11 C12 119.3158
C14 C15 H15 119.5766
C14 C19 H19 120.1639
H15 C15 C16 120.0066
C15 C16 H16 119.6567
H16 C16 C17 119.7239
C16 C17 H17 120.5962
C17 C18 H18 119.5601
H17 C17 C18 120.1470
C18 C19 H19 120.2401
H18 C18 C19 119.2788

loop_
_geom_bond_atom_site_label_1
_geom_bond_atom_site_label_2
_geom_bond_distance
S1 C1 1.773(2)
S1 C7 1.775(2)
O1 C2 1.345(2)
O1 C5 1.435(2)
O2 C4 1.347(2)
O2 C6 1.431(2)
O3 C13 1.227(2)
N1 C1 1.330(2)
N1 C2 1.324(2)
N2 C1 1.327(2)
N2 C4 1.341(2)
N3 C13 1.343(2)
N3 C14 1.416(2)
C2 C3 1.384(2)
C3 C4 1.369(2)
C7 C8 1.390(2)
C7 C12 1.398(2)
C8 C9 1.374(2)
C9 C10 1.368(3)
C10 C11 1.382(2)
C11 C12 1.383(2)
C12 C13 1.500(2)
C14 C15 1.377(2)
C14 C19 1.382(2)
C15 C16 1.377(3)
C16 C17 1.365(3)
C17 C18 1.360(3)
C18 C19 1.382(3)
N3 H301 0.8601
C3 H3 0.9800
C5 H51 0.9599
C5 H52 0.9600
C5 H53 0.9600
C6 H61 0.9600
C6 H62 0.9600
C6 H63 0.9599
C8 H8 0.9799
C9 H9 0.9800
C10 H10 0.9799
C11 H11 0.9801
C15 H15 0.9800
C16 H16 0.9800
C17 H17 0.9800
C18 H18 0.9800
C19 H19 0.9800

loop_
_geom_contact_atom_site_label_1
_geom_contact_atom_site_label_2
_geom_contact_distance
_geom_contact_site_symmetry_2
S1 O3 3.0100(10) .
S1 N1 2.7040(10) .
S1 N2 2.5730(10) .
S1 C8 2.751(2) .
S1 C12 2.765(2) .
S1 C13 3.094(2) .
O1 N1 2.304(2) .
O1 C1 3.478(2) .
O1 C3 2.321(2) .
O1 C4 3.545(2) .
O1 C6 3.471(2) 55606
O2 N2 2.231(2) .
O2 C1 3.436(2) .
O2 C3 2.405(2) .
O2 C3 3.419(2) 45606
O2 C8 3.551(2) 54502
O3 N3 2.271(2) .
O3 N3 2.9160(10) 45508
O3 C7 2.988(2) .
O3 C11 3.484(2) .
O3 C11 3.427(2) 45508
O3 C12 2.376(2) .
O3 C14 2.903(2) .
O3 C15 3.346(2) 45508
O3 C19 2.895(2) .
N1 N2 2.388(2) .
N1 C3 2.392(2) .
N1 C4 2.715(2) .
N1 C5 2.667(2) .
N1 C7 2.904(2) .
N1 C8 2.952(2) .
N1 C18 3.480(2) 55508
N1 C19 3.485(2) 55508
N2 C2 2.699(2) .
N2 C3 2.385(2) .
N2 C6 3.549(2) .
N2 C6 3.376(2) 45606
N2 C9 3.502(2) 54502
N3 O3 2.9160(10) 55508
N3 C7 3.566(2) .
N3 C11 2.932(2) .
N3 C12 2.399(2) .
N3 C15 2.389(2) .
N3 C19 2.465(2) .
C1 C2 2.231(2) .
C1 C3 2.651(2) .
C1 C4 2.249(2) .
C1 C7 2.772(2) .
C1 C8 3.253(2) .
C1 C18 3.583(2) 55508
C2 C2 3.487(2) 66605
C2 C4 2.326(2) .
C2 C5 2.381(2) .
C2 C18 3.497(2) 55508
C3 O2 3.419(2) 55606
C3 C6 2.793(3) .
C3 C17 3.485(2) 55508
C4 C5 3.599(3) 66605
C4 C6 2.375(3) .
C5 C4 3.599(3) 66605
C6 O1 3.471(2) 45606
C6 N2 3.376(2) 55606
C7 C9 2.406(2) .
C7 C10 2.773(2) .
C7 C11 2.396(2) .
C7 C13 2.523(2) .
C8 O2 3.551(2) 55502
C8 C10 2.374(3) .
C8 C11 2.744(3) .
C8 C12 2.403(2) .
C9 N2 3.502(2) 55502
C9 C11 2.381(3) .
C9 C12 2.777(2) .
C10 C12 2.406(2) .
C11 O3 3.427(2) 55508
C11 C13 2.495(2) .
C13 C14 2.478(2) .
C13 C19 3.037(2) .
C14 C16 2.390(3) .
C14 C17 2.769(2) .
C14 C18 2.389(2) .
C15 O3 3.346(2) 55508
C15 C17 2.382(3) .
C15 C18 2.731(2) .
C15 C19 2.376(2) .
C16 C18 2.351(3) .
C16 C19 2.743(3) .
C17 C3 3.485(2) 45508
C17 C19 2.389(3) .
C18 N1 3.480(2) 45508
C18 C1 3.583(2) 45508
C18 C2 3.497(2) 45508
C19 N1 3.485(2) 45508
S1 H52 3.5360 45501
S1 H8 2.8451 .
S1 H9 3.2848 54502
O1 H3 2.5356 .
O1 H51 1.9751 .
O1 H52 1.9766 .
O1 H63 2.6032 55606
O1 H53 1.9735 .
O2 H3 2.6753 .
O2 H3 2.4913 45606
O2 H61 1.9747 .
O2 H61 3.2539 45606
O2 H62 1.9669 .
O2 H62 3.5103 45606
O2 H8 2.7281 54502
O2 H63 1.9706 .
O2 H53 2.9558 66605
O3 H301 2.9996 .
O3 H301 2.1077 45508
O3 H10 3.2816 54502
O3 H11 3.1237 45508
O3 H15 2.5460 45508
O3 H19 2.3475 .
N1 H3 3.2748 .
N1 H51 2.3912 .
N1 H52 3.5813 .
N1 H8 2.7658 .
N1 H18 3.5417 55508
N1 H19 3.5373 55508
N1 H53 2.8535 .
N2 H3 3.2734 .
N2 H61 2.8896 45606
N2 H62 3.1404 45606
N2 H8 3.2497 54502
N2 H9 2.9683 54502
N2 H18 3.3083 55508
N2 H63 3.5995 45606
N2 H53 3.3207 66605
N3 H51 3.3082 45508
N3 H10 3.5130 54502
N3 H11 2.7141 .
N3 H15 2.5498 .
N3 H19 2.6775 .
N3 H19 2.8424 55508
C1 H8 3.0640 .
C1 H9 3.4955 54502
C1 H18 3.2737 55508
C2 H3 2.0794 .
C2 H51 2.4934 .
C2 H52 3.1495 .
C2 H63 3.5026 55606
C2 H53 2.7553 .
C3 H61 2.5774 .
C3 H62 2.8949 .
C3 H8 3.5180 66605
C3 H17 3.4361 55508
C3 H63 3.5328 55606
C3 H53 3.0247 66605
C4 H3 2.0673 .
C4 H3 3.5563 45606
C4 H61 2.5492 .
C4 H62 2.6681 .
C4 H8 3.2655 54502
C4 H18 3.5131 55508
C4 H63 3.1629 .
C4 H53 2.7871 66605
C5 H16 2.9718 65507
C5 H17 3.2360 65507
C5 H63 3.4622 55606
C6 H3 2.5295 .
C6 H3 3.2519 45606
C6 H16 3.3794 55503
C6 H8 3.4489 54502
C6 H9 3.3985 66605
C6 H53 3.4522 66605
C7 H8 2.0558 .
C7 H9 3.2891 .
C7 H11 3.2815 .
C7 H17 3.3867 55507
C7 H18 3.2094 55507
C7 H19 3.5659 55508
C8 H51 3.5224 .
C8 H61 3.5008 66605
C8 H9 2.0476 .
C8 H10 3.2610 .
C8 H17 3.5628 55507
C8 H18 2.8463 55507
C9 H16 3.0020 65507
C9 H61 3.3252 66605
C9 H8 2.0448 .
C9 H10 2.0445 .
C9 H11 3.2638 .
C9 H15 3.2241 65507
C9 H18 2.6900 55507
C10 H16 3.4747 65507
C10 H8 3.2570 .
C10 H9 2.0436 .
C10 H11 2.0525 .
C10 H15 3.1543 65507
C10 H18 2.9095 55507
C11 H301 2.6115 .
C11 H9 3.2685 .
C11 H10 2.0538 .
C11 H18 3.2294 55507
C12 H301 2.4301 .
C12 H8 3.2870 .
C12 H10 3.2876 .
C12 H11 2.0493 .
C12 H18 3.3653 55507
C12 H19 3.1977 55508
C13 H301 1.8872 .
C13 H301 3.2660 45508
C13 H11 2.6478 .
C13 H15 3.5875 45508
C13 H19 2.8167 .
C13 H19 3.2394 55508
C14 H301 1.9527 .
C14 H51 3.0697 45508
C14 H16 3.2724 .
C14 H10 3.0052 54502
C14 H15 2.0469 .
C14 H18 3.2715 .
C14 H19 2.0573 .
C14 H19 3.5899 55508
C15 H301 2.5055 .
C15 H51 3.5018 45508
C15 H16 2.0474 .
C15 H9 3.2816 64507
C15 H10 3.5523 54502
C15 H10 3.2093 64507
C15 H11 3.3541 54502
C15 H17 3.2701 .
C15 H19 3.2657 .
C16 H52 3.5430 64507
C16 H9 3.2342 64507
C16 H11 2.9940 54502
C16 H15 2.0510 .
C16 H17 2.0455 .
C16 H18 3.2369 .
C16 H63 3.4421 55403
C16 H53 3.3635 64507
C17 H52 3.3285 64507
C17 H16 2.0369 .
C17 H11 3.0457 54502
C17 H15 3.2646 .
C17 H18 2.0313 .
C17 H19 3.2707 .
C18 H16 3.2372 .
C18 H10 3.2205 54502
C18 H11 3.4564 54502
C18 H17 2.0372 .
C18 H19 2.0581 .
C19 H301 3.1764 .
C19 H301 3.4836 45508
C19 H51 3.3063 45508
C19 H10 2.8401 54502
C19 H15 3.2629 .
C19 H17 3.2735 .
C19 H18 2.0485 .
H301 O3 2.1077 55508
H301 C13 3.2660 55508
H301 C19 3.4836 55508
H3 O2 2.4913 55606
H3 C4 3.5563 55606
H3 C6 3.2519 55606
H51 N3 3.3082 55508
H51 C14 3.0697 55508
H51 C15 3.5018 55508
H51 C19 3.3063 55508
H52 S1 3.5360 65501
H52 C16 3.5430 65507
H52 C17 3.3285 65507
H16 C5 2.9718 64507
H16 C6 3.3794 55403
H16 C9 3.0020 64507
H16 C10 3.4747 64507
H61 O2 3.2539 55606
H61 N2 2.8896 55606
H61 C8 3.5008 66605
H61 C9 3.3252 66605
H62 O2 3.5103 55606
H62 N2 3.1404 55606
H8 O2 2.7281 55502
H8 N2 3.2497 55502
H8 C3 3.5180 66605
H8 C4 3.2655 55502
H8 C6 3.4489 55502
H9 S1 3.2848 55502
H9 N2 2.9683 55502
H9 C1 3.4955 55502
H9 C6 3.3985 66605
H9 C15 3.2816 65507
H9 C16 3.2342 65507
H10 O3 3.2816 55502
H10 N3 3.5130 55502
H10 C14 3.0052 55502
H10 C15 3.5523 55502
H10 C15 3.2093 65507
H10 C18 3.2205 55502
H10 C19 2.8401 55502
H11 O3 3.1237 55508
H11 C15 3.3541 55502
H11 C16 2.9940 55502
H11 C17 3.0457 55502
H11 C18 3.4564 55502
H15 O3 2.5460 55508
H15 C9 3.2241 64507
H15 C10 3.1543 64507
H15 C13 3.5875 55508
H17 C3 3.4361 45508
H17 C5 3.2360 64507
H17 C7 3.3867 54507
H17 C8 3.5628 54507
H18 N1 3.5417 45508
H18 N2 3.3083 45508
H18 C1 3.2737 45508
H18 C4 3.5131 45508
H18 C7 3.2094 54507
H18 C8 2.8463 54507
H18 C9 2.6900 54507
H18 C10 2.9095 54507
H18 C11 3.2294 54507
H18 C12 3.3653 54507
H19 N1 3.5373 45508
H19 N3 2.8424 45508
H19 C7 3.5659 45508
H19 C12 3.1977 45508
H19 C13 3.2394 45508
H19 C14 3.5899 45508
H63 O1 2.6032 45606
H63 N2 3.5995 55606
H63 C2 3.5026 45606
H63 C3 3.5328 45606
H63 C5 3.4622 45606
H63 C16 3.4421 55503
H53 O2 2.9558 66605
H53 N2 3.3207 66605
H53 C3 3.0247 66605
H53 C4 2.7871 66605
H53 C6 3.4522 66605
H53 C16 3.3635 65507

loop_
_geom_hbond_atom_site_label_D
_geom_hbond_atom_site_label_H
_geom_hbond_atom_site_label_A
_geom_hbond_site_symmetry_A
_geom_hbond_distance_DH
_geom_hbond_distance_HA
_geom_hbond_distance_DA
_geom_hbond_angle_DHA
_geom_hbond_publ_flag
N3 H301 O3 8_555 0.86 2.11 2.9160(10) 156 yes

loop_
_geom_torsion_atom_site_label_1
_geom_torsion_atom_site_label_2
_geom_torsion_atom_site_label_3
_geom_torsion_atom_site_label_4
_geom_torsion
C7 S1 C1 N1 4.20(10)
C7 S1 C1 N2 -173.60(10)
C1 S1 C7 C8 -60.20(10)
C5 O1 C2 N1 -4.2(2)
C6 O2 C4 N2 172.30(10)
C6 O2 C4 C3 -7.2(2)
C2 N1 C1 S1 -176.80(10)
C2 N1 C1 N2 0.7(2)
C1 N1 C2 O1 179.70(10)
C4 N2 C1 S1 176.00(10)
C4 N2 C1 N1 -1.6(2)
C1 N2 C4 O2 -178.20(10)
C1 N2 C4 C3 1.3(2)
C14 N3 C13 O3 -5.7(2)
C14 N3 C13 C12 174.50(10)
C13 N3 C14 C15 -156.3(2)
O1 C2 C3 C4 -179.90(10)
C2 C3 C4 O2 179.20(10)
C2 C3 C4 N2 -0.3(2)
S1 C7 C8 C9 177.70(10)
S1 C7 C12 C11 -176.90(10)
C7 C8 C9 C10 -0.1(2)
C8 C9 C10 C11 1.5(2)
C9 C10 C11 C12 -0.6(2)
C10 C11 C12 C7 -1.6(2)
C7 C12 C13 O3 46.1(2)
C7 C12 C13 N3 -134.10(10)
C11 C12 C13 O3 -130.8(2)
C11 C12 C13 N3 49.1(2)
N3 C14 C15 C16 177.5(2)
N3 C14 C19 C18 -176.6(2)
C14 C15 C16 C17 0.0(2)
C15 C16 C17 C18 1.4(3)
C16 C17 C18 C19 -0.5(3)
C17 C18 C19 C14 -1.8(3)

loop_
_cod_related_entry_id
_cod_related_entry_database
_cod_related_entry_code
1 ChemSpider 21126985
